data_9012888
loop_
_publ_author_name
'Mercier, R.'

_publ_section_title
;
 Etude structurale du compose As2O3, 1 SO3
;
_journal_name_full 'Revue de Chimie Minerale'
_journal_page_first 508
_journal_page_last 517
_journal_volume 12
_journal_year 1975
_chemical_formula_structural As2O3*SO3
_chemical_formula_sum 'As2 O6 S'
_space_group_IT_number 18
_symmetry_space_group_name_Hall 'P 2 2ab'
_symmetry_space_group_name_H-M 'P 21 21 2'
_cell_angle_alpha 90
_cell_angle_beta 90
_cell_angle_gamma 90
_cell_length_a 4.655
_cell_length_b 11.54
_cell_length_c 4.795
_cell_formula_units_Z 2
_cell_volume 257.581
_database_code_amcsd 0015375
_exptl_crystal_density_diffrn 3.583
_cod_original_formula_sum 'As2 S O6'
_cod_database_code 9012888
_amcsd_formula_title As2O3*SO3

loop_
_space_group_symop_operation_xyz
x,y,z
1/2-x,1/2+y,-z
1/2+x,1/2-y,-z
-x,-y,z

loop_
_atom_site_label
_atom_site_fract_x
_atom_site_fract_y
_atom_site_fract_z
_atom_site_U_iso_or_equiv
As 0.26600 0.19140 0.17800 0.00760
S 0.50000 0.50000 0.21170 0.01254
O1 0.71700 0.45260 0.02100 0.01684
O2 0.90520 0.23950 0.11400 0.00861
O3 0.38300 0.40700 0.38250 0.02558

loop_
_cod_related_entry_id
_cod_related_entry_database
_cod_related_entry_code
1 AMCSD 0015375
